data_7061243
loop_
_publ_author_name
'Yamada, Shigeyuki'
'Sato, Masaya'
'Uto, Eiji'
'Kataoka, Mitsuki'
'Morita, Masato'
'Konno, Tsutomu'

_publ_section_title
;
 Fluorinated tolane-based fluorophores bearing a branched flexible unit
 with aggregation-induced emission enhancement characteristics
;
_journal_issue 7
_journal_name_full 'New Journal of Chemistry'
_journal_page_first 3392
_journal_page_last 3400
_journal_paper_doi 10.1039/D1NJ05822C
_journal_volume 46
_journal_year 2022
_chemical_formula_moiety 'C23 H15 F5 O2'
_chemical_formula_sum 'C23 H15 F5 O2'
_chemical_formula_weight 418.35
_space_group_crystal_system triclinic
_space_group_IT_number 2
_space_group_name_Hall '-P 1'
_space_group_name_H-M_alt 'P -1'
_atom_sites_solution_hydrogens geom
_atom_sites_solution_primary dual
_audit_creation_date 2020-11-30
_audit_creation_method
;
Olex2 1.2-ac3
(compiled 2017.08.10 svn.r3458 for OlexSys, GUI svn.r5381)
;
_audit_update_record
;
2021-10-29 deposited with the CCDC.	2022-01-25 downloaded from the CCDC.
;
_cell_angle_alpha 88.321(4)
_cell_angle_beta 83.008(4)
_cell_angle_gamma 84.421(4)
_cell_formula_units_Z 2
_cell_length_a 8.9679(5)
_cell_length_b 9.2898(4)
_cell_length_c 11.8018(5)
_cell_measurement_reflns_used 5939
_cell_measurement_temperature 299
_cell_measurement_theta_max 27.1360
_cell_measurement_theta_min 2.1640
_cell_volume 971.12(8)
_computing_cell_refinement 'CrysAlisPro 1.171.39.43a (Rigaku OD, 2018)'
_computing_data_collection 'CrysAlisPro 1.171.39.43a (Rigaku OD, 2018)'
_computing_data_reduction 'CrysAlisPro 1.171.39.43a (Rigaku OD, 2018)'
_computing_molecular_graphics 'Olex2 (Dolomanov et al., 2009)'
_computing_publication_material 'Olex2 (Dolomanov et al., 2009)'
_computing_structure_refinement 'ShelXL (Sheldrick, 2015)'
_computing_structure_solution 'ShelXT (Sheldrick, 2015)'
_diffrn_ambient_temperature 299
_diffrn_detector 'CCD plate'
_diffrn_measured_fraction_theta_full 0.999
_diffrn_measured_fraction_theta_max 0.997
_diffrn_measurement_details
;
List of Runs (angles in degrees, time in seconds):

  # Type    Start    End  Width  t~exp~   \w     \q     \k     \f   Frames
#--------------------------------------------------------------------------
  1  \w     40.00  75.00   0.25    0.73    --    5.00  76.00-180.00  140
  2  \w     44.00  72.00   0.25    0.73    --    5.00  57.00 -30.00  112
  3  \w     -9.00  27.00   0.25    0.73    --    5.00  76.00-180.00  144
  4  \w    -47.00 -10.00   0.25    0.73    --  -11.80  57.00  60.00  148
  5  \w    -46.00  24.00   0.25    0.73    --  -11.80  57.00 -60.00  280
  6  \w    -48.00   8.00   0.25    0.73    --  -11.80  76.00  90.00  224
  7  \w    -53.00  68.00   0.25    0.73    --  -11.80  76.00 150.00  484
  8  \w    -88.00  75.00   0.25    0.73    --  -11.80  -1.00 120.00  652
;
_diffrn_measurement_device 'four-circle diffractometer'
_diffrn_measurement_device_type 'XtaLAB AFC11 (RINC): Kappa single'
_diffrn_measurement_method '\w scans'
_diffrn_orient_matrix_type 'CrysAlisPro convention (1999,Acta A55,543-557)'
_diffrn_orient_matrix_UB_11 -0.0154908000
_diffrn_orient_matrix_UB_12 -0.0206802000
_diffrn_orient_matrix_UB_13 0.0582570000
_diffrn_orient_matrix_UB_21 -0.0094437000
_diffrn_orient_matrix_UB_22 -0.0710863000
_diffrn_orient_matrix_UB_23 -0.0164042000
_diffrn_orient_matrix_UB_31 0.0779598000
_diffrn_orient_matrix_UB_32 -0.0201559000
_diffrn_orient_matrix_UB_33 0.0021580000
_diffrn_radiation_monochromator mirror
_diffrn_radiation_probe x-ray
_diffrn_radiation_type MoK\a
_diffrn_radiation_wavelength 0.71073
_diffrn_reflns_av_R_equivalents 0.0221
_diffrn_reflns_av_unetI/netI 0.0221
_diffrn_reflns_Laue_measured_fraction_full 0.999
_diffrn_reflns_Laue_measured_fraction_max 0.997
_diffrn_reflns_limit_h_max 11
_diffrn_reflns_limit_h_min -11
_diffrn_reflns_limit_k_max 12
_diffrn_reflns_limit_k_min -12
_diffrn_reflns_limit_l_max 15
_diffrn_reflns_limit_l_min -15
_diffrn_reflns_number 14654
_diffrn_reflns_point_group_measured_fraction_full 0.999
_diffrn_reflns_point_group_measured_fraction_max 0.997
_diffrn_reflns_theta_full 25.242
_diffrn_reflns_theta_max 27.484
_diffrn_reflns_theta_min 2.203
_diffrn_source 'Rotating-anode X-ray tube'
_diffrn_source_type 'Rigaku (Mo) X-ray Source'
_exptl_absorpt_coefficient_mu 0.123
_exptl_absorpt_correction_T_max 1.00000
_exptl_absorpt_correction_T_min 0.68481
_exptl_absorpt_correction_type multi-scan
_exptl_absorpt_process_details
;
CrysAlisPro 1.171.39.43a (Rigaku Oxford Diffraction, 2018)
Empirical absorption correction using spherical harmonics,
 implemented in SCALE3 ABSPACK scaling algorithm.
;
_exptl_crystal_colour colourless
_exptl_crystal_colour_primary colourless
_exptl_crystal_density_diffrn 1.431
_exptl_crystal_description block
_exptl_crystal_F_000 428
_exptl_crystal_size_max 0.713
_exptl_crystal_size_mid 0.56
_exptl_crystal_size_min 0.335
_refine_diff_density_max 0.163
_refine_diff_density_min -0.198
_refine_diff_density_rms 0.039
_refine_ls_extinction_method none
_refine_ls_goodness_of_fit_ref 1.064
_refine_ls_hydrogen_treatment constr
_refine_ls_matrix_type full
_refine_ls_number_parameters 272
_refine_ls_number_reflns 4447
_refine_ls_number_restraints 0
_refine_ls_restrained_S_all 1.064
_refine_ls_R_factor_all 0.0625
_refine_ls_R_factor_gt 0.0447
_refine_ls_shift/su_max 0.001
_refine_ls_shift/su_mean 0.000
_refine_ls_structure_factor_coef Fsqd
_refine_ls_weighting_details 'w=1/[\s^2^(Fo^2^)+(0.0700P)^2^+0.0750P] where P=(Fo^2^+2Fc^2^)/3'
_refine_ls_weighting_scheme calc
_refine_ls_wR_factor_gt 0.1259
_refine_ls_wR_factor_ref 0.1381
_reflns_Friedel_coverage 0.000
_reflns_number_gt 3115
_reflns_number_total 4447
_reflns_threshold_expression 'I > 2\s(I)'
_cod_data_source_file d1nj05822c2.cif
_cod_data_source_block tol-5f-mande-s
_cod_depositor_comments 'Adding full bibliography for 7061242--7061245.cif.'
_cod_database_code 7061243
_shelx_shelxl_version_number 2014/7
_chemical_oxdiff_formula C23H15F5O2
_shelx_space_group_comment
;
The symmetry employed for this shelxl refinement is uniquely defined
by the following loop, which should always be used as a source of
symmetry information in preference to the above space-group names.
They are only intended as comments.
;
_reflns_odcompleteness_completeness 99.71
_reflns_odcompleteness_iscentric 1
_reflns_odcompleteness_theta 27.42
_olex2_refinement_description
;
1. Fixed Uiso
 At 1.2 times of:
  All C(H) groups, All C(H,H) groups
 At 1.5 times of:
  All C(H,H,H) groups
2.a Ternary CH refined with riding coordinates:
 C00A(H00A)
2.b Secondary CH2 refined with riding coordinates:
 C00M(H00B,H00C)
2.c Aromatic/amide H refined with riding coordinates:
 C00D(H00D), C00E(H00E), C00F(H00F), C00I(H00I), C00J(H00J), C00O(H00O),
 C00R(H00R), C00S(H00S), C00T(H00T)
2.d Idealised Me refined as rotating group:
 C00U(H00G,H00H,H00K)
;
_olex2_submission_special_instructions 'No special instructions were received'
_oxdiff_exptl_absorpt_empirical_details
;
Empirical correction (ABSPACK) includes:
- Absorption correction using spherical harmonics
- Frame scaling
;
_oxdiff_exptl_absorpt_empirical_full_max 1.528
_oxdiff_exptl_absorpt_empirical_full_min 0.575

loop_
_space_group_symop_operation_xyz
'x, y, z'
'-x, -y, -z'

loop_
_atom_site_label
_atom_site_type_symbol
_atom_site_fract_x
_atom_site_fract_y
_atom_site_fract_z
_atom_site_U_iso_or_equiv
_atom_site_adp_type
_atom_site_occupancy
_atom_site_site_symmetry_order
_atom_site_calc_flag
_atom_site_refinement_flags_posn
_atom_site_refinement_flags_adp
_atom_site_refinement_flags_occupancy
_atom_site_disorder_assembly
_atom_site_disorder_group
O001 O 0.41380(11) 1.01935(10) 0.20062(9) 0.0602(3) Uani 1 1 d . . . . .
F002 F 0.91913(12) 0.55322(11) 0.66739(9) 0.0839(3) Uani 1 1 d . . . . .
F003 F 0.75086(13) 0.17682(12) 0.47487(9) 0.0913(3) Uani 1 1 d . . . . .
F004 F 0.89492(14) -0.01777(11) 0.60492(10) 0.1013(4) Uani 1 1 d . . . . .
F005 F 1.06604(13) 0.35732(16) 0.79631(9) 0.1059(4) Uani 1 1 d . . . . .
F006 F 1.05713(14) 0.07260(14) 0.76470(10) 0.1110(4) Uani 1 1 d . . . . .
O007 O 0.36617(14) 1.39513(11) 0.13147(11) 0.0830(4) Uani 1 1 d . . . . .
C008 C 0.48589(15) 0.91493(14) 0.26362(11) 0.0521(3) Uani 1 1 d . . . . .
C009 C 0.61346(15) 1.17983(13) 0.15634(11) 0.0524(3) Uani 1 1 d . . . . .
C00A C 0.45216(16) 1.16571(14) 0.20421(12) 0.0573(3) Uani 1 1 d . . . . .
H00A H 0.4345 1.1994 0.2830 0.069 Uiso 1 1 calc R . . . .
C00B C 0.83020(15) 0.37076(15) 0.56713(12) 0.0563(3) Uani 1 1 d . . . . .
C00C C 0.61706(16) 0.68418(15) 0.38447(12) 0.0574(3) Uani 1 1 d . . . . .
C00D C 0.67408(17) 1.11022(16) 0.05729(12) 0.0610(4) Uani 1 1 d . . . . .
H00D H 0.6154 1.0523 0.0217 0.073 Uiso 1 1 calc R . . . .
C00E C 0.56861(17) 0.94115(15) 0.35082(12) 0.0610(4) Uani 1 1 d . . . . .
H00E H 0.5806 1.0356 0.3693 0.073 Uiso 1 1 calc R . . . .
C00F C 0.46891(16) 0.77346(15) 0.23663(13) 0.0582(3) Uani 1 1 d . . . . .
H00F H 0.4136 0.7557 0.1776 0.070 Uiso 1 1 calc R . . . .
C00G C 0.82795(17) 0.22396(17) 0.55367(12) 0.0621(4) Uani 1 1 d . . . . .
C00H C 0.91224(17) 0.41212(16) 0.65125(13) 0.0622(4) Uani 1 1 d . . . . .
C00I C 0.53308(17) 0.65964(15) 0.29624(13) 0.0623(4) Uani 1 1 d . . . . .
H00I H 0.5204 0.5654 0.2776 0.075 Uiso 1 1 calc R . . . .
C00J C 0.63344(18) 0.82634(16) 0.41043(12) 0.0623(4) Uani 1 1 d . . . . .
H00J H 0.6892 0.8445 0.4691 0.075 Uiso 1 1 calc R . . . .
C00K C 0.75154(16) 0.47582(16) 0.50045(13) 0.0614(4) Uani 1 1 d . . . . .
C00L C 0.68837(17) 0.56832(16) 0.44685(13) 0.0620(4) Uani 1 1 d . . . . .
C00M C 0.34085(18) 1.24903(16) 0.13340(15) 0.0674(4) Uani 1 1 d . . . . .
H00B H 0.3546 1.2126 0.0563 0.081 Uiso 1 1 calc R . . . .
H00C H 0.2383 1.2371 0.1666 0.081 Uiso 1 1 calc R . . . .
C00N C 0.9017(2) 0.12325(17) 0.61932(14) 0.0704(4) Uani 1 1 d . . . . .
C00O C 0.7031(2) 1.26472(16) 0.20754(15) 0.0720(4) Uani 1 1 d . . . . .
H00O H 0.6654 1.3123 0.2747 0.086 Uiso 1 1 calc R . . . .
C00P C 0.98730(18) 0.3130(2) 0.71688(13) 0.0703(4) Uani 1 1 d . . . . .
C00Q C 0.98252(19) 0.1686(2) 0.70135(14) 0.0742(5) Uani 1 1 d . . . . .
C00R C 0.81960(19) 1.1249(2) 0.01034(16) 0.0770(5) Uani 1 1 d . . . . .
H00R H 0.8583 1.0767 -0.0564 0.092 Uiso 1 1 calc R . . . .
C00S C 0.8514(2) 1.2789(2) 0.1577(2) 0.0929(7) Uani 1 1 d . . . . .
H00S H 0.9119 1.3367 0.1917 0.111 Uiso 1 1 calc R . . . .
C00T C 0.9068(2) 1.2084(2) 0.0599(2) 0.0904(6) Uani 1 1 d . . . . .
H00T H 1.0052 1.2179 0.0272 0.108 Uiso 1 1 calc R . . . .
C00U C 0.2898(2) 1.4752(2) 0.04986(19) 0.0939(6) Uani 1 1 d . . . . .
H00G H 0.3140 1.4299 -0.0230 0.141 Uiso 1 1 calc GR . . . .
H00H H 0.3203 1.5717 0.0444 0.141 Uiso 1 1 calc GR . . . .
H00K H 0.1830 1.4789 0.0724 0.141 Uiso 1 1 calc GR . . . .

loop_
_atom_site_aniso_label
_atom_site_aniso_U_11
_atom_site_aniso_U_22
_atom_site_aniso_U_33
_atom_site_aniso_U_23
_atom_site_aniso_U_13
_atom_site_aniso_U_12
O001 0.0668(6) 0.0449(5) 0.0709(6) 0.0124(4) -0.0202(5) -0.0041(4)
F002 0.0967(7) 0.0658(6) 0.0916(7) -0.0087(5) -0.0178(5) -0.0089(5)
F003 0.1142(8) 0.0783(7) 0.0881(7) -0.0037(5) -0.0294(6) -0.0213(6)
F004 0.1341(10) 0.0513(6) 0.1079(8) 0.0104(5) 0.0124(7) 0.0074(6)
F005 0.1014(8) 0.1423(11) 0.0781(7) -0.0019(7) -0.0374(6) 0.0022(7)
F006 0.1122(8) 0.1176(9) 0.0881(7) 0.0436(7) -0.0061(6) 0.0452(7)
O007 0.0989(8) 0.0474(6) 0.1059(9) 0.0100(6) -0.0378(7) 0.0058(5)
C008 0.0553(7) 0.0455(7) 0.0543(7) 0.0090(6) -0.0060(6) -0.0026(5)
C009 0.0659(8) 0.0357(6) 0.0581(7) 0.0073(5) -0.0224(6) -0.0007(5)
C00A 0.0711(9) 0.0410(7) 0.0595(8) 0.0033(6) -0.0130(6) 0.0012(6)
C00B 0.0577(7) 0.0536(8) 0.0552(7) 0.0099(6) -0.0039(6) -0.0002(6)
C00C 0.0601(8) 0.0509(8) 0.0589(8) 0.0125(6) -0.0052(6) -0.0003(6)
C00D 0.0666(9) 0.0541(8) 0.0643(9) 0.0029(7) -0.0162(7) -0.0058(7)
C00E 0.0794(9) 0.0460(7) 0.0587(8) 0.0039(6) -0.0142(7) -0.0062(7)
C00F 0.0633(8) 0.0487(7) 0.0644(8) 0.0064(6) -0.0159(6) -0.0063(6)
C00G 0.0690(9) 0.0587(9) 0.0572(8) 0.0058(7) -0.0047(7) -0.0038(7)
C00H 0.0647(8) 0.0593(9) 0.0606(8) 0.0025(7) -0.0045(7) -0.0007(7)
C00I 0.0708(9) 0.0438(7) 0.0725(9) 0.0061(6) -0.0113(7) -0.0050(6)
C00J 0.0742(9) 0.0584(9) 0.0557(8) 0.0078(6) -0.0160(7) -0.0053(7)
C00K 0.0639(8) 0.0563(8) 0.0628(8) 0.0114(7) -0.0081(7) -0.0023(6)
C00L 0.0653(8) 0.0554(8) 0.0635(8) 0.0110(7) -0.0072(7) -0.0017(7)
C00M 0.0647(9) 0.0473(8) 0.0895(11) 0.0085(7) -0.0178(8) 0.0058(6)
C00N 0.0826(10) 0.0512(8) 0.0694(10) 0.0104(7) 0.0095(8) 0.0080(7)
C00O 0.0965(12) 0.0461(8) 0.0803(10) 0.0027(7) -0.0408(9) -0.0045(7)
C00P 0.0663(9) 0.0888(12) 0.0540(8) 0.0053(8) -0.0116(7) 0.0055(8)
C00Q 0.0743(10) 0.0775(11) 0.0610(9) 0.0224(8) 0.0020(7) 0.0223(8)
C00R 0.0712(10) 0.0760(11) 0.0811(11) 0.0176(9) -0.0094(8) 0.0017(8)
C00S 0.0877(13) 0.0689(11) 0.1373(18) 0.0274(12) -0.0652(13) -0.0286(10)
C00T 0.0677(10) 0.0862(13) 0.1186(16) 0.0375(12) -0.0246(11) -0.0092(10)
C00U 0.1024(14) 0.0611(11) 0.1186(15) 0.0265(10) -0.0339(12) 0.0070(9)

loop_
_atom_type_symbol
_atom_type_description
_atom_type_scat_dispersion_real
_atom_type_scat_dispersion_imag
_atom_type_scat_source
C C 0.0033 0.0016 'International Tables Vol C Tables 4.2.6.8 and 6.1.1.4'
H H 0.0000 0.0000 'International Tables Vol C Tables 4.2.6.8 and 6.1.1.4'
O O 0.0106 0.0060 'International Tables Vol C Tables 4.2.6.8 and 6.1.1.4'
F F 0.0171 0.0103 'International Tables Vol C Tables 4.2.6.8 and 6.1.1.4'

loop_
_exptl_crystal_face_index_h
_exptl_crystal_face_index_k
_exptl_crystal_face_index_l
_exptl_crystal_face_perp_dist
12 -3 -2 0.2918
-2 2 16 0.1260
-11 1 -9 0.3049
0 -2 -16 0.1710
13 0 2 0.3189
9 -8 3 0.3101
-3 -13 2 0.2820
-11 -8 -1 0.3090
-13 -2 -2 0.3088
-1 13 -2 0.2242
1 -10 -10 0.1935
-10 -6 -10 0.3175
0 -5 -15 0.1761
1 5 -15 0.2117
-3 -4 14 0.2015
12 0 -4 0.2943

loop_
_geom_angle_atom_site_label_1
_geom_angle_atom_site_label_2
_geom_angle_atom_site_label_3
_geom_angle
_geom_angle_site_symmetry_1
_geom_angle_site_symmetry_3
_geom_angle_publ_flag
C008 O001 C00A 118.92(10) . . ?
C00M O007 C00U 112.15(14) . . ?
O001 C008 C00E 124.89(13) . . ?
O001 C008 C00F 115.40(12) . . ?
C00E C008 C00F 119.69(12) . . ?
C00D C009 C00A 120.13(12) . . ?
C00D C009 C00O 118.28(14) . . ?
C00O C009 C00A 121.57(14) . . ?
O001 C00A C009 111.97(11) . . ?
O001 C00A H00A 109.7 . . ?
O001 C00A C00M 103.10(11) . . ?
C009 C00A H00A 109.7 . . ?
C009 C00A C00M 112.34(12) . . ?
C00M C00A H00A 109.7 . . ?
C00G C00B C00H 116.42(13) . . ?
C00G C00B C00K 122.58(14) . . ?
C00H C00B C00K 120.99(14) . . ?
C00I C00C C00L 122.11(13) . . ?
C00J C00C C00I 118.35(13) . . ?
C00J C00C C00L 119.53(13) . . ?
C009 C00D H00D 119.4 . . ?
C00R C00D C009 121.10(15) . . ?
C00R C00D H00D 119.4 . . ?
C008 C00E H00E 120.2 . . ?
C008 C00E C00J 119.62(13) . . ?
C00J C00E H00E 120.2 . . ?
C008 C00F H00F 119.7 . . ?
C00I C00F C008 120.54(13) . . ?
C00I C00F H00F 119.7 . . ?
F003 C00G C00B 119.54(13) . . ?
F003 C00G C00N 118.05(15) . . ?
C00N C00G C00B 122.40(15) . . ?
F002 C00H C00B 118.91(13) . . ?
F002 C00H C00P 119.19(15) . . ?
C00P C00H C00B 121.89(15) . . ?
C00C C00I H00I 119.7 . . ?
C00F C00I C00C 120.51(13) . . ?
C00F C00I H00I 119.7 . . ?
C00C C00J H00J 119.4 . . ?
C00E C00J C00C 121.28(13) . . ?
C00E C00J H00J 119.4 . . ?
C00L C00K C00B 177.17(17) . . ?
C00K C00L C00C 177.22(17) . . ?
O007 C00M C00A 108.52(13) . . ?
O007 C00M H00B 110.0 . . ?
O007 C00M H00C 110.0 . . ?
C00A C00M H00B 110.0 . . ?
C00A C00M H00C 110.0 . . ?
H00B C00M H00C 108.4 . . ?
F004 C00N C00G 120.63(17) . . ?
F004 C00N C00Q 119.96(15) . . ?
C00G C00N C00Q 119.40(15) . . ?
C009 C00O H00O 120.2 . . ?
C009 C00O C00S 119.70(17) . . ?
C00S C00O H00O 120.2 . . ?
F005 C00P C00H 120.02(17) . . ?
F005 C00P C00Q 119.84(15) . . ?
C00Q C00P C00H 120.14(15) . . ?
F006 C00Q C00N 120.38(17) . . ?
F006 C00Q C00P 119.87(18) . . ?
C00P C00Q C00N 119.75(14) . . ?
C00D C00R H00R 119.7 . . ?
C00T C00R C00D 120.65(19) . . ?
C00T C00R H00R 119.7 . . ?
C00O C00S H00S 119.9 . . ?
C00T C00S C00O 120.13(17) . . ?
C00T C00S H00S 119.9 . . ?
C00R C00T C00S 120.14(18) . . ?
C00R C00T H00T 119.9 . . ?
C00S C00T H00T 119.9 . . ?
O007 C00U H00G 109.5 . . ?
O007 C00U H00H 109.5 . . ?
O007 C00U H00K 109.5 . . ?
H00G C00U H00H 109.5 . . ?
H00G C00U H00K 109.5 . . ?
H00H C00U H00K 109.5 . . ?

loop_
_geom_bond_atom_site_label_1
_geom_bond_atom_site_label_2
_geom_bond_distance
_geom_bond_site_symmetry_2
_geom_bond_publ_flag
O001 C008 1.3655(16) . ?
O001 C00A 1.4376(16) . ?
F002 C00H 1.3385(17) . ?
F003 C00G 1.3319(18) . ?
F004 C00N 1.3341(19) . ?
F005 C00P 1.3369(19) . ?
F006 C00Q 1.3301(17) . ?
O007 C00M 1.3968(19) . ?
O007 C00U 1.403(2) . ?
C008 C00E 1.380(2) . ?
C008 C00F 1.3881(19) . ?
C009 C00A 1.504(2) . ?
C009 C00D 1.379(2) . ?
C009 C00O 1.379(2) . ?
C00A H00A 0.9800 . ?
C00A C00M 1.519(2) . ?
C00B C00G 1.380(2) . ?
C00B C00H 1.389(2) . ?
C00B C00K 1.4233(19) . ?
C00C C00I 1.393(2) . ?
C00C C00J 1.390(2) . ?
C00C C00L 1.430(2) . ?
C00D H00D 0.9300 . ?
C00D C00R 1.372(2) . ?
C00E H00E 0.9300 . ?
C00E C00J 1.380(2) . ?
C00F H00F 0.9300 . ?
C00F C00I 1.371(2) . ?
C00G C00N 1.369(2) . ?
C00H C00P 1.366(2) . ?
C00I H00I 0.9300 . ?
C00J H00J 0.9300 . ?
C00K C00L 1.192(2) . ?
C00M H00B 0.9700 . ?
C00M H00C 0.9700 . ?
C00N C00Q 1.376(3) . ?
C00O H00O 0.9300 . ?
C00O C00S 1.404(3) . ?
C00P C00Q 1.364(2) . ?
C00R H00R 0.9300 . ?
C00R C00T 1.346(3) . ?
C00S H00S 0.9300 . ?
C00S C00T 1.360(3) . ?
C00T H00T 0.9300 . ?
C00U H00G 0.9600 . ?
C00U H00H 0.9600 . ?
C00U H00K 0.9600 . ?

loop_
_exptl_oxdiff_crystal_face_indexfrac_h
_exptl_oxdiff_crystal_face_indexfrac_k
_exptl_oxdiff_crystal_face_indexfrac_l
_exptl_oxdiff_crystal_face_x
_exptl_oxdiff_crystal_face_y
_exptl_oxdiff_crystal_face_z
11.6459 -2.6448 -2.4548 -0.2687 0.1183 0.9559
-1.8367 2.2346 15.8070 0.9031 -0.4008 -0.1541
-11.1805 1.2177 -8.8542 -0.3678 0.1643 -0.9153
-0.1581 -1.9016 -16.4048 -0.9139 0.4058 -0.0094
12.5998 0.1945 2.1406 -0.0745 -0.1679 0.9830
9.1526 -7.9780 2.9032 0.1923 0.4331 0.8806
-3.3407 -12.7697 1.5443 0.4058 0.9140 0.0003
-10.6943 -7.9490 -0.5244 0.2995 0.6747 -0.6746
-12.6313 -1.8274 -1.8749 0.1242 0.2799 -0.9519
-1.3802 12.6779 -2.3432 -0.3773 -0.8498 -0.3682
1.0000 -10.0000 -10.0000 -0.3913 0.8655 0.2579
-10.0000 -6.0000 -10.0000 -0.3036 0.6850 -0.6802
-0.0000 -5.0000 -15.0000 -0.7705 0.6015 0.0684
1.0000 5.0000 -15.0000 -0.9927 -0.1188 -0.0552
-3.0000 -4.0000 14.0000 0.9448 0.0830 -0.1230
12.0000 -0.0000 -4.0000 -0.4189 -0.0477 0.9269
